data_9010963
loop_
_publ_author_name
'Fortes, A. D.'
'Wood, I. G.'
'Knight, K. S.'

_publ_section_title
;The crystal structure and thermal expansion tensor of MgSO4-11D2O
 (meridianiite) determined by neutron powder diffraction Locality: synthetic
 Sample: T = 4.2 K
;
_journal_name_full 'Physics and Chemistry of Minerals'
_journal_page_first 207
_journal_page_last 221
_journal_paper_doi 10.1007/s00269-008-0214-x
_journal_volume 35
_journal_year 2008
_chemical_formula_structural MgSO4*11D2O
_chemical_formula_sum 'D22 Mg O15 S'
_chemical_name_mineral 'Meridianiite (deuterated)'
_space_group_IT_number 2
_symmetry_space_group_name_Hall '-P 1'
_symmetry_space_group_name_H-M 'P -1'
_cell_angle_alpha 88.206
_cell_angle_beta 89.447
_cell_angle_gamma 62.608
_cell_formula_units_Z 2
_cell_length_a 6.7275
_cell_length_b 6.7814
_cell_length_c 17.3180
_cell_volume 701.142
_diffrn_ambient_temperature 4.2
_exptl_crystal_density_diffrn 1.614
_cod_original_formula_sum 'Mg S O15 D22'
_cod_database_code 9010963

loop_
_symmetry_equiv_pos_as_xyz
x,y,z
-x,-y,-z

loop_
_atom_site_label
_atom_site_fract_x
_atom_site_fract_y
_atom_site_fract_z
_atom_site_U_iso_or_equiv
_atom_site_type_symbol
_atom_site_attached_hydrogens
Mg1 0.00000 0.00000 0.00000 0.00450 Mg 0
Mg2 0.00000 0.00000 0.50000 0.00450 Mg 0
S 0.39050 0.33080 0.20240 0.00590 S 0
O1 0.31410 0.33260 0.12300 0.00590 O 0
O2 0.21600 0.44310 0.25440 0.00590 O 0
O3 0.52690 0.07820 0.22700 0.00590 O 0
O4 0.55780 0.42320 0.19990 0.00590 O 0
Ow1 0.65780 0.16830 0.00690 0.00790 O 0
Ow2 0.99910 -0.27450 0.05510 0.00790 O 0
Ow3 0.04980 0.10480 0.10370 0.00790 O 0
Ow4 0.14920 -0.11140 0.39520 0.00790 O 0
Ow5 0.79650 -0.15110 0.48610 0.00790 O 0
Ow6 0.75350 0.28700 0.44750 0.00790 O 0
Ow7 0.30780 0.39760 0.41070 0.00790 O 0
Ow8 0.59990 -0.24110 0.11980 0.00790 O 0
Ow9 0.55570 -0.14070 0.36140 0.00790 O 0
Ow10 0.83150 0.43850 0.30760 0.00790 O 0
Ow11 0.99630 -0.08920 0.24640 0.00790 O 0
D1a 0.56430 0.23340 0.04980 0.01640 D 0
D1b 0.56690 0.18760 -0.03420 0.01640 D 0
D2a 0.11350 -0.40660 0.07340 0.01640 D 0
D2b 0.85530 -0.27110 0.07600 0.01640 D 0
D3a 0.04360 0.04370 0.15440 0.01640 D 0
D3b 0.13120 0.19080 0.11010 0.01640 D 0
D4a 0.29890 -0.12250 0.38470 0.01640 D 0
D4b 0.07870 -0.08860 0.34510 0.01640 D 0
D5a 0.77390 -0.24030 0.52400 0.01640 D 0
D5b 0.70990 -0.14270 0.44200 0.01640 D 0
D6a 0.79370 0.33390 0.39900 0.01640 D 0
D6b 0.60960 0.31050 0.43850 0.01640 D 0
D7a 0.28460 0.40870 0.35560 0.01640 D 0
D7b 0.23880 0.55880 0.42730 0.01640 D 0
D8a 0.56440 -0.13120 0.15650 0.01640 D 0
D8b 0.59620 -0.37110 0.14450 0.01640 D 0
D9a 0.53360 -0.04180 0.31640 0.01640 D 0
D9b 0.65840 -0.29340 0.34160 0.01640 D 0
D10a 0.74280 0.41290 0.26790 0.01640 D 0
D10b 0.96890 0.41680 0.28690 0.01640 D 0
D11a 0.06290 -0.25020 0.23930 0.01640 D 0
D11b 0.83800 -0.03590 0.23870 0.01640 D 0

loop_
_cod_changelog_entry_id
_cod_changelog_entry_author
_cod_changelog_entry_date
_cod_changelog_entry_text
1
;cod-tools version 3.8.0
Id: cif_guess_AMCSD_atom_types 9581 2023-05-17 12:35:41Z saulius
;
2023-05-18T08:43:37+03:00
;Derived atom types and hydrogen counts
from atom names that follow the AMCSD naming convention
(Wat == water, O-H == hydroxyl).
;

_database_code_amcsd 0009133
